data_4511622
loop_
_publ_author_name
'Venkataramanan, Balasubramaniam'
'James, Wong Ling Guan'
'Vittal, Jagadese J.'
'Suresh, Valiyaveettil'

_publ_section_title
;
 Synthesis and Solid-State Self-Assembly of Polyphenols
;
_journal_issue 3
_journal_name_full 'Crystal Growth &amp; Design'
_journal_page_first 553
_journal_paper_doi 10.1021/cg0341508
_journal_volume 4
_journal_year 2004
_chemical_formula_sum 'C19 H16 O3'
_chemical_formula_weight 292.32
_chemical_name_systematic ?
_space_group_IT_number 4
_symmetry_cell_setting monoclinic
_symmetry_space_group_name_Hall 'P 2yb'
_symmetry_space_group_name_H-M 'P 1 21 1'
_atom_sites_solution_hydrogens geom
_atom_sites_solution_primary direct
_atom_sites_solution_secondary difmap
_audit_creation_method SHELXL-97
_cell_angle_alpha 90.00
_cell_angle_beta 101.548(3)
_cell_angle_gamma 90.00
_cell_formula_units_Z 2
_cell_length_a 5.1773(7)
_cell_length_b 15.729(2)
_cell_length_c 9.0925(12)
_cell_measurement_reflns_used 942
_cell_measurement_temperature 223(2)
_cell_measurement_theta_max 21.2
_cell_measurement_theta_min 2.28
_cell_volume 725.45(17)
_computing_cell_refinement 'Bruker AXS, SAINT'
_computing_data_collection 'Bruker AXS, SMART'
_computing_data_reduction 'Bruker AXS, SAINT'
_computing_molecular_graphics 'Bruker AXS, SHELXTL'
_computing_publication_material 'Bruker AXS, SHELXTL'
_computing_structure_refinement 'SHELXL-97 (Sheldrick, 1997)'
_computing_structure_solution 'SHELXS-97 (Sheldrick, 1990)'
_diffrn_ambient_temperature 223(2)
_diffrn_measured_fraction_theta_full 0.962
_diffrn_measured_fraction_theta_max 0.962
_diffrn_measurement_device_type 'Bruker APEX CCD diffractometer'
_diffrn_measurement_method \w-scans
_diffrn_radiation_monochromator graphite
_diffrn_radiation_source 'fine-focus sealed tube'
_diffrn_radiation_type MoK\a
_diffrn_radiation_wavelength 0.71073
_diffrn_reflns_av_R_equivalents 0.0626
_diffrn_reflns_av_sigmaI/netI 0.1154
_diffrn_reflns_limit_h_max 7
_diffrn_reflns_limit_h_min -7
_diffrn_reflns_limit_k_max 21
_diffrn_reflns_limit_k_min -20
_diffrn_reflns_limit_l_max 6
_diffrn_reflns_limit_l_min -12
_diffrn_reflns_number 5693
_diffrn_reflns_theta_full 29.99
_diffrn_reflns_theta_max 29.99
_diffrn_reflns_theta_min 2.29
_exptl_absorpt_coefficient_mu 0.090
_exptl_absorpt_correction_T_max 0.8170
_exptl_absorpt_correction_T_min 0.6611
_exptl_absorpt_correction_type empirical
_exptl_absorpt_process_details 'SADABS (Sheldrick, 1996)'
_exptl_crystal_colour colorless
_exptl_crystal_density_diffrn 1.338
_exptl_crystal_density_meas ?
_exptl_crystal_density_method 'not measured'
_exptl_crystal_description blocks
_exptl_crystal_F_000 308
_exptl_crystal_size_max 0.14
_exptl_crystal_size_mid 0.12
_exptl_crystal_size_min 0.08
_refine_diff_density_max 0.254
_refine_diff_density_min -0.214
_refine_diff_density_rms 0.044
_refine_ls_abs_structure_Flack -3(2)
_refine_ls_extinction_method none
_refine_ls_goodness_of_fit_ref 1.060
_refine_ls_hydrogen_treatment mixed
_refine_ls_matrix_type full
_refine_ls_number_parameters 223
_refine_ls_number_reflns 3813
_refine_ls_number_restraints 1
_refine_ls_restrained_S_all 1.059
_refine_ls_R_factor_all 0.1146
_refine_ls_R_factor_gt 0.0596
_refine_ls_shift/su_max 0.000
_refine_ls_shift/su_mean 0.000
_refine_ls_structure_factor_coef Fsqd
_refine_ls_weighting_details 'calc w=1/[\s^2^(Fo^2^)+(0.0600P)^2^+0.0000P] where P=(Fo^2^+2Fc^2^)/3'
_refine_ls_weighting_scheme calc
_refine_ls_wR_factor_gt 0.1224
_refine_ls_wR_factor_ref 0.1751
_reflns_number_gt 2014
_reflns_number_total 3813
_reflns_threshold_expression >2sigma(I)
_cod_data_source_file cg0341508si20040303_042520.cif
_cod_data_source_block 1192a
_cod_depositor_comments
;
The original CIF contained some information in plain text format that 
was 'glued' to  the value of '_refine_diff_density_rms' tag upon deposition.
The information was removed and stored here for further investigation. The 
following lines were extracted (delimited by #--):
#--
 Hydrogen bonds with  H..A < r(A) + 2.000 Angstroms  and  <DHA > 110 deg.

 D-H       d(D-H)   d(H..A)   <DHA    d(D..A)   A

 O1-H1     0.92(4)  1.90(4)  173(4)   2.813(5)  O3 [ x, y, z-1 ]
 O2-H2     1.18(4)  1.64(4)  153(3)   2.746(4)  O1 [ -x, y+1/2, -z ]
 O3-H3     1.00(5)  1.89(5)  148(3)   2.785(5)  O2 [ -x+1, y-1/2, -z+1 ]
#--
Antanas Vaitkus,
2015-02-28

The following automatic conversions were performed:

'_exptl_crystal_density_meas' value 'not measured' was changed to '?'
- the value is perceived as not measured.

Automatic conversion script
Id: cif_fix_values 3008 2015-01-20 13:52:24Z robertas 
;
_cod_original_sg_symbol_H-M P2(1)
_cod_database_code 4511622

loop_
_symmetry_equiv_pos_as_xyz
'x, y, z'
'-x, y+1/2, -z'

loop_
_atom_site_label
_atom_site_type_symbol
_atom_site_fract_x
_atom_site_fract_y
_atom_site_fract_z
_atom_site_U_iso_or_equiv
_atom_site_adp_type
_atom_site_occupancy
_atom_site_symmetry_multiplicity
_atom_site_calc_flag
_atom_site_refinement_flags
O1 O 0.4747(6) 0.0718(2) 0.0883(3) 0.0527(8) Uani 1 1 d .
H1 H 0.569(8) 0.117(3) 0.062(5) 0.043(13) Uiso 1 1 d .
O2 O -0.0479(6) 0.5802(2) 0.1454(3) 0.0573(8) Uani 1 1 d .
H2 H -0.245(7) 0.560(3) 0.063(4) 0.043(10) Uiso 1 1 d .
O3 O 0.7694(6) 0.2009(2) 0.9845(3) 0.0541(8) Uani 1 1 d .
H3 H 0.904(9) 0.177(3) 0.931(5) 0.057(13) Uiso 1 1 d .
C1 C 0.4450(7) 0.2932(3) 0.4655(4) 0.0367(9) Uani 1 1 d .
H1A H 0.6343 0.2975 0.4618 0.004(7) Uiso 1 1 calc R
C2 C 0.3557(7) 0.2071(2) 0.3977(4) 0.0339(8) Uani 1 1 d .
C3 C 0.1594(8) 0.1590(3) 0.4448(5) 0.0478(11) Uani 1 1 d .
H3A H 0.0861 0.1782 0.5254 0.023(9) Uiso 1 1 calc R
C4 C 0.0726(9) 0.0835(3) 0.3739(5) 0.0501(11) Uani 1 1 d .
H4 H -0.0590 0.0519 0.4069 0.060(13) Uiso 1 1 calc R
C5 C 0.1748(9) 0.0546(3) 0.2572(5) 0.0585(13) Uani 1 1 d .
H5 H 0.1126 0.0035 0.2090 0.068(15) Uiso 1 1 calc R
C6 C 0.3762(8) 0.1015(3) 0.2079(4) 0.0432(10) Uani 1 1 d .
C7 C 0.4589(8) 0.1770(2) 0.2810(4) 0.0390(9) Uani 1 1 d .
H7 H 0.5912 0.2087 0.2489 0.050(12) Uiso 1 1 calc R
C8 C 0.3126(7) 0.3670(2) 0.3722(4) 0.0351(8) Uani 1 1 d .
C9 C 0.0777(8) 0.3597(3) 0.2694(5) 0.0445(10) Uani 1 1 d .
H9 H -0.0022 0.3060 0.2517 0.017(8) Uiso 1 1 calc R
C10 C -0.0434(9) 0.4297(3) 0.1917(5) 0.0524(12) Uani 1 1 d .
H10 H -0.2020 0.4227 0.1215 0.073(15) Uiso 1 1 calc R
C11 C 0.0662(8) 0.5085(3) 0.2164(4) 0.0441(10) Uani 1 1 d .
C12 C 0.3094(10) 0.5162(3) 0.3140(5) 0.0571(13) Uani 1 1 d .
H12A H 0.3948 0.5692 0.3272 0.068 Uiso 1 1 calc R
C13 C 0.4257(8) 0.4455(3) 0.3916(5) 0.0467(11) Uani 1 1 d .
H13 H 0.5870 0.4520 0.4596 0.063(13) Uiso 1 1 calc R
C14 C 0.4324(7) 0.2985(3) 0.6311(4) 0.0378(9) Uani 1 1 d .
C15 C 0.2441(8) 0.3457(3) 0.6827(5) 0.0503(11) Uani 1 1 d .
H15 H 0.1232 0.3785 0.6150 0.028(9) Uiso 1 1 calc R
C16 C 0.2316(9) 0.3451(3) 0.8355(5) 0.0591(13) Uani 1 1 d .
H16 H 0.1036 0.3777 0.8700 0.085(17) Uiso 1 1 calc R
C17 C 0.4079(9) 0.2966(3) 0.9349(5) 0.0559(12) Uani 1 1 d .
H17 H 0.3985 0.2946 1.0370 0.060(14) Uiso 1 1 calc R
C18 C 0.6014(7) 0.2502(3) 0.8813(4) 0.0397(9) Uani 1 1 d .
C19 C 0.6088(7) 0.2523(3) 0.7336(4) 0.0386(9) Uani 1 1 d .
H19 H 0.7398 0.2208 0.6996 0.014(8) Uiso 1 1 calc R

loop_
_atom_site_aniso_label
_atom_site_aniso_U_11
_atom_site_aniso_U_22
_atom_site_aniso_U_33
_atom_site_aniso_U_23
_atom_site_aniso_U_13
_atom_site_aniso_U_12
O1 0.058(2) 0.048(2) 0.052(2) -0.0179(16) 0.0093(15) 0.0038(17)
O2 0.061(2) 0.0467(19) 0.0579(19) 0.0129(15) -0.0028(16) 0.0031(16)
O3 0.0578(19) 0.063(2) 0.0403(17) 0.0071(15) 0.0076(14) 0.0146(17)
C1 0.035(2) 0.040(2) 0.035(2) 0.0021(17) 0.0068(16) -0.0003(17)
C2 0.0354(19) 0.034(2) 0.0309(19) 0.0029(17) 0.0049(15) 0.0032(17)
C3 0.050(3) 0.051(3) 0.042(2) 0.004(2) 0.008(2) 0.000(2)
C4 0.050(2) 0.044(3) 0.057(3) 0.003(2) 0.011(2) -0.013(2)
C5 0.063(3) 0.042(3) 0.058(3) -0.003(2) -0.016(2) -0.005(2)
C6 0.046(2) 0.038(2) 0.041(2) 0.0032(18) -0.0036(18) -0.0020(19)
C7 0.044(2) 0.033(2) 0.036(2) 0.0035(16) -0.0009(17) -0.0042(18)
C8 0.042(2) 0.034(2) 0.030(2) -0.0020(15) 0.0081(16) 0.0045(17)
C9 0.044(2) 0.035(2) 0.051(2) 0.0011(19) 0.0001(18) -0.0080(19)
C10 0.053(3) 0.048(3) 0.045(3) 0.005(2) -0.017(2) -0.010(2)
C11 0.050(3) 0.043(3) 0.039(2) 0.0089(19) 0.0071(19) -0.008(2)
C12 0.073(3) 0.034(3) 0.055(3) 0.003(2) -0.009(2) -0.012(2)
C13 0.046(3) 0.042(3) 0.047(3) 0.0003(19) -0.002(2) -0.002(2)
C14 0.038(2) 0.037(2) 0.039(2) -0.0009(18) 0.0069(17) 0.0011(18)
C15 0.057(3) 0.046(3) 0.046(3) 0.011(2) 0.005(2) 0.016(2)
C16 0.066(3) 0.064(3) 0.049(3) -0.001(2) 0.017(2) 0.033(3)
C17 0.073(3) 0.055(3) 0.039(3) 0.000(2) 0.009(2) 0.007(3)
C18 0.042(2) 0.038(2) 0.038(2) 0.0004(18) 0.0058(17) 0.0015(19)
C19 0.039(2) 0.040(2) 0.038(2) -0.0074(18) 0.0101(17) 0.0013(19)

loop_
_atom_type_symbol
_atom_type_description
_atom_type_scat_dispersion_real
_atom_type_scat_dispersion_imag
_atom_type_scat_source
C C 0.0033 0.0016 'International Tables Vol C Tables 4.2.6.8 and 6.1.1.4'
H H 0.0000 0.0000 'International Tables Vol C Tables 4.2.6.8 and 6.1.1.4'
O O 0.0106 0.0060 'International Tables Vol C Tables 4.2.6.8 and 6.1.1.4'

loop_
_geom_angle_atom_site_label_1
_geom_angle_atom_site_label_2
_geom_angle_atom_site_label_3
_geom_angle
C8 C1 C2 112.8(3)
C8 C1 C14 114.0(3)
C2 C1 C14 112.3(3)
C7 C2 C3 118.1(4)
C7 C2 C1 119.3(3)
C3 C2 C1 122.5(3)
C4 C3 C2 120.6(4)
C5 C4 C3 120.8(4)
C4 C5 C6 119.9(4)
O1 C6 C7 122.9(4)
O1 C6 C5 119.1(4)
C7 C6 C5 118.0(4)
C2 C7 C6 122.6(4)
C13 C8 C9 117.3(4)
C13 C8 C1 119.1(3)
C9 C8 C1 123.6(4)
C8 C9 C10 121.7(4)
C11 C10 C9 120.4(4)
C10 C11 O2 123.0(4)
C10 C11 C12 118.5(4)
O2 C11 C12 118.5(4)
C13 C12 C11 119.9(4)
C8 C13 C12 121.9(4)
C19 C14 C15 118.2(4)
C19 C14 C1 119.1(3)
C15 C14 C1 122.6(3)
C14 C15 C16 120.6(4)
C17 C16 C15 119.8(4)
C16 C17 C18 119.0(4)
C19 C18 O3 123.3(4)
C19 C18 C17 119.8(4)
O3 C18 C17 116.9(4)
C18 C19 C14 122.6(3)

loop_
_geom_bond_atom_site_label_1
_geom_bond_atom_site_label_2
_geom_bond_distance
O1 C6 1.372(5)
O2 C11 1.373(5)
O3 C18 1.383(5)
C1 C8 1.518(5)
C1 C2 1.522(5)
C1 C14 1.522(5)
C2 C7 1.365(5)
C2 C3 1.401(6)
C3 C4 1.382(6)
C4 C5 1.356(6)
C5 C6 1.421(6)
C6 C7 1.386(5)
C8 C13 1.363(5)
C8 C9 1.382(5)
C9 C10 1.388(6)
C10 C11 1.363(6)
C11 C12 1.393(6)
C12 C13 1.389(6)
C14 C19 1.376(5)
C14 C15 1.380(6)
C15 C16 1.404(6)
C16 C17 1.379(6)
C17 C18 1.403(6)
C18 C19 1.352(5)
